data_9013393
loop_
_publ_author_name
'Konnert, J. H.'
'Appleman, D. E.'

_publ_section_title
;
 The crystal structure of low tridymite
;
_journal_name_full 'Acta Crystallographica, Section B'
_journal_page_first 391
_journal_page_last 403
_journal_paper_doi 10.1107/S0567740878003210
_journal_volume 34
_journal_year 1978
_chemical_compound_source 'Plumas County, California, USA'
_chemical_formula_structural SiO2
_chemical_formula_sum 'O2 Si'
_chemical_name_mineral Tridymite
_space_group_crystal_system triclinic
_space_group_IT_number 1
_space_group_name_Hall 'F 1'
_space_group_name_H-M_alt 'F 1'
_symmetry_space_group_name_H-M 'F 1'
_cell_angle_alpha 90.0
_cell_angle_beta 90.0
_cell_angle_gamma 90.0
_cell_formula_units_Z 320
_cell_length_a 9.932
_cell_length_b 17.216
_cell_length_c 81.864
_cell_volume 13997.869
_database_code_amcsd 0009625
_exptl_crystal_density_diffrn 2.281
_cod_depositor_comments
;
 Updating space group information.

 2018-06-13,
 Antanas Vaitkus
;
_cod_original_formula_sum 'Si5 O10'
_cod_database_code 9013393

loop_
_space_group_symop_id
_space_group_symop_operation_xyz
1 x,y,z
2 x,1/2+y,1/2+z
3 1/2+x,y,1/2+z
4 1/2+x,1/2+y,z

loop_
_atom_site_label
_atom_site_fract_x
_atom_site_fract_y
_atom_site_fract_z
_atom_site_U_iso_or_equiv
Si11 0.06049 0.03633 0.03414 0.00773
Si12 0.56126 0.03679 0.03371 0.00773
Si13 -0.02022 0.19793 0.01846 0.00773
Si14 0.23025 0.28978 0.02831 0.00773
Si15 0.48204 0.19712 0.01779 0.00773
Si16 0.72606 0.29128 0.02822 0.00773
Si17 0.31136 0.46063 0.01895 0.00773
Si18 0.81084 0.46158 0.01933 0.00773
Si21 0.01300 0.05235 0.07211 0.00773
Si22 0.48576 0.03038 0.07135 0.00773
Si23 -0.01645 0.22688 0.07960 0.00773
Si24 0.23070 0.31107 0.06598 0.00773
Si25 0.46080 0.20317 0.07936 0.00773
Si26 0.71072 0.28419 0.06591 0.00773
Si27 0.25859 0.46761 0.08318 0.00773
Si28 0.73949 0.44146 0.08340 0.00773
Si31 0.05429 0.04645 0.12921 0.00773
Si32 0.55652 0.04513 0.12951 0.00773
Si33 -0.02557 0.21178 0.11701 0.00773
Si34 0.22884 0.28380 0.13270 0.00773
Si35 0.48158 0.21099 0.11717 0.00773
Si36 0.72795 0.28732 0.13375 0.00773
Si37 0.30672 0.45008 0.12047 0.00773
Si38 0.80469 0.45095 0.12077 0.00773
Si41 -0.00806 0.05747 0.16665 0.00773
Si42 0.51258 0.03123 0.16666 0.00773
Si43 -0.03431 0.21530 0.18369 0.00773
Si44 0.24039 0.27072 0.17021 0.00773
Si45 0.48592 0.18696 0.18403 0.00773
Si46 0.71198 0.29733 0.17140 0.00773
Si47 0.26630 0.44539 0.17770 0.00773
Si48 0.73858 0.47061 0.17894 0.00773
Si51 0.04792 0.03540 0.23125 0.00773
Si52 0.54997 0.03394 0.23180 0.00773
Si53 -0.03233 0.20609 0.22157 0.00773
Si54 0.22078 0.30081 0.23164 0.00773
Si55 0.46402 0.20260 0.22158 0.00773
Si56 0.71696 0.29734 0.23155 0.00773
Si57 0.29700 0.46113 0.21579 0.00773
Si58 0.79829 0.45915 0.21663 0.00773
Si61 -0.00500 0.03156 0.26833 0.00773
Si62 0.49360 0.02861 0.26878 0.00773
Si63 -0.07624 0.20251 0.27784 0.00773
Si64 0.17311 0.29695 0.26892 0.00773
Si65 0.42106 0.20037 0.27810 0.00773
Si66 0.67164 0.29420 0.26879 0.00773
Si67 0.24310 0.45700 0.28464 0.00773
Si68 0.74099 0.45386 0.28401 0.00773
Si71 -0.01127 0.05741 0.33366 0.00773
Si72 0.51099 0.03461 0.33274 0.00773
Si73 -0.03549 0.21523 0.31602 0.00773
Si74 0.23592 0.27164 0.33012 0.00773
Si75 0.48141 0.19216 0.31597 0.00773
Si76 0.71254 0.29525 0.32940 0.00773
Si77 0.26507 0.44681 0.32239 0.00773
Si78 0.73711 0.46883 0.32151 0.00773
Si81 0.05402 0.04624 0.37071 0.00773
Si82 0.55433 0.04489 0.37002 0.00773
Si83 -0.02367 0.20997 0.38348 0.00773
Si84 0.22606 0.28414 0.36728 0.00773
Si85 0.47769 0.20929 0.38290 0.00773
Si86 0.72917 0.28317 0.36679 0.00773
Si87 0.30406 0.44985 0.37919 0.00773
Si88 0.80457 0.44962 0.37903 0.00773
Si91 0.01089 0.04822 0.42801 0.00773
Si92 0.49177 0.02779 0.42869 0.00773
Si93 -0.01648 0.22402 0.42095 0.00773
Si94 0.23522 0.30330 0.43401 0.00773
Si95 0.46602 0.20096 0.42080 0.00773
Si96 0.71384 0.28565 0.43382 0.00773
Si97 0.26175 0.45878 0.41648 0.00773
Si98 0.74321 0.44246 0.41648 0.00773
Si101 0.00089 0.03822 0.46580 0.00773
Si102 0.50365 0.03917 0.46628 0.00773
Si103 -0.06794 0.19996 0.48037 0.00773
Si104 0.18252 0.29559 0.47201 0.00773
Si105 0.43200 0.20000 0.48127 0.00773
Si106 0.68040 0.29548 0.47172 0.00773
Si107 0.25501 0.46482 0.48221 0.00773
Si108 0.75445 0.46519 0.48184 0.00773
O121 0.02331 0.02880 0.05321 ?
O122 0.53202 0.03557 0.05282 ?
O123 0.18855 0.30450 0.04704 ?
O124 0.68116 0.30149 0.04695 ?
O231 -0.06621 0.22910 0.09828 ?
O232 0.45120 0.22872 0.09819 ?
O233 0.28736 0.43393 0.10126 ?
O234 0.78692 0.42769 0.10194 ?
O341 0.03987 0.06824 0.14807 ?
O342 0.53585 0.06510 0.14851 ?
O343 0.19016 0.26991 0.15158 ?
O344 0.69419 0.27038 0.15271 ?
O451 -0.06233 0.19435 0.20250 ?
O452 0.43292 0.18790 0.20259 ?
O453 0.27472 0.47082 0.19647 ?
O454 0.79075 0.46998 0.19732 ?
O561 0.03607 0.00890 0.24997 ?
O562 0.54753 0.00924 0.25073 ?
O563 0.20233 0.32513 0.25050 ?
O564 0.69557 0.32268 0.25029 ?
O671 -0.06081 0.19694 0.29712 ?
O672 0.43250 0.19703 0.29745 ?
O673 0.28913 0.46581 0.30342 ?
O674 0.78507 0.46136 0.30288 ?
O781 0.03549 0.07231 0.35209 ?
O782 0.54098 0.06541 0.35093 ?
O783 0.18331 0.26704 0.34864 ?
O784 0.69788 0.26518 0.34786 ?
O891 -0.06560 0.22485 0.40227 ?
O892 0.44709 0.22556 0.40200 ?
O893 0.28665 0.42878 0.39814 ?
O894 0.79172 0.43183 0.39803 ?
O1091 0.02675 0.02229 0.44667 ?
O1092 0.53965 0.02918 0.44729 ?
O1093 0.19695 0.30664 0.45287 ?
O1094 0.68300 0.30920 0.45242 ?
O1011_1 -0.05068 0.17436 0.49912 ?
O1012_1 0.45126 0.17230 0.49990 ?
O1013 0.28663 0.48885 0.50083 ?
O1014 0.78581 0.48869 0.50049 ?
O11 -0.03453 -0.02233 0.02397 ?
O12 0.21504 0.01065 0.03152 ?
O13 0.46516 -0.02383 0.02440 ?
O14 0.71548 0.00966 0.03108 ?
O15 0.03828 0.12458 0.02849 ?
O16 0.54350 0.12344 0.02711 ?
O17 -0.15552 0.22774 0.02709 ?
O18 0.09752 0.26258 0.01843 ?
O19 0.34720 0.22544 0.02695 ?
O110 0.59632 0.26374 0.01782 ?
O111 0.28313 0.36924 0.02027 ?
O112 0.77913 0.37097 0.02058 ?
O21 -0.13521 0.03536 0.07910 ?
O22 0.12074 0.00451 0.08279 ?
O23 0.36614 -0.03305 0.07245 ?
O24 0.60971 0.00404 0.08268 ?
O25 0.04317 0.14369 0.07451 ?
O26 0.42613 0.11183 0.07778 ?
O27 -0.13907 0.25131 0.06786 ?
O28 0.10255 0.29035 0.07728 ?
O29 0.35300 0.25204 0.06899 ?
O210 0.60949 0.21645 0.07209 ?
O211 0.27766 0.39862 0.07004 ?
O212 0.68080 0.36035 0.07652 ?
O31 -0.03956 -0.02582 0.12417 ?
O32 0.20800 0.02253 0.12546 ?
O33 0.45876 -0.02388 0.12378 ?
O34 0.71016 0.01902 0.12657 ?
O35 0.01672 0.12187 0.11855 ?
O36 0.53102 0.12274 0.11909 ?
O37 -0.15153 0.23020 0.12863 ?
O38 0.09963 0.26688 0.12146 ?
O39 0.34668 0.22426 0.12767 ?
O310 0.59670 0.27066 0.12288 ?
O311 0.27857 0.37158 0.13039 ?
O312 0.77435 0.37635 0.13196 ?
O41 -0.12477 -0.00657 0.16729 ?
O42 0.11944 0.03418 0.17769 ?
O43 0.36308 -0.00436 0.16748 ?
O44 0.61930 -0.03701 0.17025 ?
O45 -0.06677 0.13958 0.17288 ?
O46 0.53602 0.10036 0.17960 ?
O47 -0.13692 0.28276 0.17792 ?
O48 0.11713 0.24625 0.18189 ?
O49 0.36134 0.20851 0.17220 ?
O410 0.60790 0.24769 0.18233 ?
O411 0.29727 0.35425 0.17561 ?
O412 0.67902 0.38824 0.17331 ?
O51 -0.04879 -0.01691 0.21988 ?
O52 0.20109 0.02038 0.22560 ?
O53 0.45224 -0.02256 0.22162 ?
O54 0.70138 0.02185 0.22520 ?
O55 0.01610 0.12601 0.22966 ?
O56 0.50938 0.12330 0.23024 ?
O57 -0.16976 0.23072 0.23071 ?
O58 0.07875 0.27201 0.22448 ?
O59 0.32898 0.23136 0.23066 ?
O510 0.57759 0.26756 0.22387 ?
O511 0.26947 0.37294 0.22080 ?
O512 0.76357 0.37077 0.22090 ?
O61 -0.13495 -0.01919 0.27293 ?
O62 0.11728 0.01166 0.28050 ?
O63 0.36767 -0.02723 0.27257 ?
O64 0.61405 0.01162 0.28149 ?
O65 -0.04016 0.12214 0.26904 ?
O66 0.44879 0.11770 0.26981 ?
O67 -0.23071 0.22311 0.27351 ?
O68 0.01841 0.26978 0.27030 ?
O69 0.26732 0.22413 0.27369 ?
O610 0.51778 0.26532 0.27027 ?
O611 0.20067 0.36812 0.28124 ?
O612 0.69288 0.36573 0.28107 ?
O71 -0.13170 -0.00455 0.33348 ?
O72 0.11483 0.03043 0.32267 ?
O73 0.36017 0.00074 0.33242 ?
O74 0.61297 -0.03472 0.32792 ?
O75 -0.06702 0.13839 0.32644 ?
O76 0.53016 0.10446 0.31991 ?
O77 -0.13852 0.28144 0.32215 ?
O78 0.11564 0.24608 0.31821 ?
O79 0.35817 0.21043 0.32810 ?
O710 0.60566 0.25037 0.31821 ?
O711 0.29305 0.35586 0.32543 ?
O712 0.68387 0.38747 0.32871 ?
O81 -0.04270 -0.02487 0.37553 ?
O82 0.20763 0.01843 0.37297 ?
O83 0.45804 -0.02593 0.37506 ?
O84 0.70792 0.01982 0.37353 ?
O85 0.02510 0.12080 0.38207 ?
O86 0.52151 0.12008 0.38091 ?
O87 -0.15424 0.22357 0.37223 ?
O88 0.09630 0.26815 0.37864 ?
O89 0.34475 0.22541 0.37221 ?
O810 0.59553 0.26715 0.37730 ?
O811 0.27131 0.37337 0.36860 ?
O812 0.77472 0.37183 0.36876 ?
O91 -0.13518 0.02894 0.42062 ?
O92 0.12484 0.00585 0.41725 ?
O93 0.37026 -0.03506 0.42775 ?
O94 0.61250 -0.00547 0.41758 ?
O95 0.03729 0.14034 0.42652 ?
O96 0.43439 0.10910 0.42224 ?
O97 -0.13450 0.25449 0.43264 ?
O98 0.10837 0.28407 0.42256 ?
O99 0.35841 0.24435 0.43203 ?
O910 0.61450 0.21651 0.42794 ?
O911 0.28704 0.38952 0.42918 ?
O912 0.68536 0.35960 0.42246 ?
O101 -0.11012 -0.02326 0.47172 ?
O102 0.13973 0.02249 0.47529 ?
O103 0.38978 -0.02228 0.47128 ?
O104 0.64061 0.02355 0.47609 ?
O105 -0.04298 0.12673 0.46855 ?
O106 0.45817 0.12756 0.46933 ?
O107 -0.22182 0.22704 0.47767 ?
O108 0.02843 0.27144 0.47573 ?
O109 0.27839 0.22882 0.47931 ?
O1010 0.52864 0.27213 0.47694 ?
O1011_2 0.20922 0.37595 0.48142 ?
O1012_2 0.71419 0.37524 0.48105 ?

loop_
_cod_changelog_entry_id
_cod_changelog_entry_author
_cod_changelog_entry_date
_cod_changelog_entry_text
1
;cod-tools version 3.10.1
Id: cif_fix_AMCSD_atom_labels 10224 2024-08-07 11:09:31Z saulius
;
2024-08-07T19:40:10+03:00
;Changed the following '_atom_site_label' values:
the first duplicated label 'O1011'  converted to 'O1011_1'
duplicated label 'O1011' at index 238 converted to 'O1011_2'
the first duplicated label 'O1012'  converted to 'O1012_1'
duplicated label 'O1012' at index 239 converted to 'O1012_2'
;

loop_
_cod_related_entry_id
_cod_related_entry_database
_cod_related_entry_code
1 AMCSD 0009625
